data_7033981
loop_
_publ_author_name
'Braum\"uller, Markus'
'Schulz, Martin'
'Sorsche, Dieter'
'Pfeffer, Michael'
'Schaub, Markus'
'Popp, J\"urgen'
'Park, Byung-Wook'
'Hagfeldt, Anders'
'Dietzek, Benjamin'
'Rau, Sven'

_publ_section_title
;
 Synthesis and characterization of an immobilizable photochemical
 molecular device for H2-generation.
;
_journal_issue 12
_journal_name_full 'Dalton transactions (Cambridge, England : 2003)'
_journal_page_first 5577
_journal_page_last 5586
_journal_paper_doi 10.1039/c4dt03730h
_journal_volume 44
_journal_year 2015
_chemical_formula_moiety 'C56 H78 N6 O6 P2 Ru, 2(F6P), 1,5(C4 H10 O)'
_chemical_formula_sum 'C62 H93 F12 N6 O7.5 P4 Ru'
_chemical_formula_weight 1495.37
_space_group_IT_number 15
_symmetry_cell_setting monoclinic
_symmetry_Int_Tables_number 15
_symmetry_space_group_name_Hall '-C 2yc'
_symmetry_space_group_name_H-M 'C 1 2/c 1'
_atom_sites_solution_hydrogens geom
_audit_creation_date 2014-11-12T18:18:17-00:00
_audit_creation_method 'WinGX routine CIF_UPDATE'
_audit_update_record
;
2015-01-28 deposited with the CCDC.
2015-02-10 downloaded from the CCDC.
;
_cell_angle_alpha 90
_cell_angle_beta 121.496(3)
_cell_angle_gamma 90
_cell_formula_units_Z 8
_cell_length_a 46.4406(8)
_cell_length_b 12.6539(2)
_cell_length_c 30.2705(6)
_cell_measurement_reflns_used 14269
_cell_measurement_temperature 180(2)
_cell_measurement_theta_max 73.663
_cell_measurement_theta_min 3.4218
_cell_volume 15167.9(7)
_computing_cell_refinement
;
        CrysAlisPro, Agilent Technologies,
        Version 1.171.35.21 (release 20-01-2012 CrysAlis171 .NET)
        (compiled Jan 23 2012,18:06:46)
;
_computing_data_collection
;
        CrysAlisPro, Agilent Technologies,
        Version 1.171.35.21 (release 20-01-2012 CrysAlis171 .NET)
        (compiled Jan 23 2012,18:06:46)
;
_computing_data_reduction
;
        CrysAlisPro, Agilent Technologies,
        Version 1.171.35.21 (release 20-01-2012 CrysAlis171 .NET)
        (compiled Jan 23 2012,18:06:46)
;
_computing_structure_refinement 'SHELXL-2013 (Sheldrick, 2013)'
_diffrn_ambient_temperature 180(2)
_diffrn_detector_area_resol_mean 10.3385
_diffrn_measured_fraction_theta_full 0.995
_diffrn_measured_fraction_theta_max 0.974
_diffrn_measurement_device_type 'SuperNova, Dual, Cu at zero, Atlas'
_diffrn_measurement_method '\w scans'
_diffrn_orient_matrix_UB_11 0.0074774
_diffrn_orient_matrix_UB_12 0.0195529
_diffrn_orient_matrix_UB_13 0.0552391
_diffrn_orient_matrix_UB_21 0.0007294
_diffrn_orient_matrix_UB_22 0.1201013
_diffrn_orient_matrix_UB_23 -0.0079066
_diffrn_orient_matrix_UB_31 -0.0381617
_diffrn_orient_matrix_UB_32 0.0061233
_diffrn_orient_matrix_UB_33 -0.0210798
_diffrn_radiation_monochromator mirror
_diffrn_radiation_probe x-ray
_diffrn_radiation_type CuK\a
_diffrn_radiation_wavelength 1.54178
_diffrn_reflns_av_R_equivalents 0.0384
_diffrn_reflns_av_unetI/netI 0.1106
_diffrn_reflns_Laue_measured_fraction_full 0.995
_diffrn_reflns_Laue_measured_fraction_max 0.974
_diffrn_reflns_limit_h_max 40
_diffrn_reflns_limit_h_min -57
_diffrn_reflns_limit_k_max 15
_diffrn_reflns_limit_k_min -15
_diffrn_reflns_limit_l_max 36
_diffrn_reflns_limit_l_min -35
_diffrn_reflns_number 44485
_diffrn_reflns_point_group_measured_fraction_full 0.995
_diffrn_reflns_point_group_measured_fraction_max 0.974
_diffrn_reflns_theta_full 67.679
_diffrn_reflns_theta_max 73.818
_diffrn_reflns_theta_min 7.517
_exptl_absorpt_coefficient_mu 3.144
_exptl_absorpt_correction_T_max 0.883
_exptl_absorpt_correction_T_min 0.794
_exptl_absorpt_correction_type analytical
_exptl_absorpt_process_details
;
        CrysAlisPro, Agilent Technologies,
        Version 1.171.35.21 (release 20-01-2012 CrysAlis171 .NET)
        (compiled Jan 23 2012,18:06:46)
Analytical numeric absorption correction using a multifaceted crystal
                        model based on expressions derived by R.C. Clark & J.S.
        (Clark, R. C. & Reid, J. S. (1995). Acta Cryst. A51, 887-897)
;
_exptl_crystal_colour red
_exptl_crystal_density_diffrn 1.277
_exptl_crystal_description fragment
_exptl_crystal_F_000 6064
_exptl_crystal_size_max 0.1211
_exptl_crystal_size_mid 0.0645
_exptl_crystal_size_min 0.0487
_platon_squeeze_details
;
;
_refine_diff_density_max 1.145
_refine_diff_density_min -0.652
_refine_diff_density_rms 0.073
_refine_ls_extinction_method none
_refine_ls_goodness_of_fit_ref 1.034
_refine_ls_hydrogen_treatment constr
_refine_ls_matrix_type full
_refine_ls_number_parameters 864
_refine_ls_number_reflns 14953
_refine_ls_number_restraints 70
_refine_ls_restrained_S_all 1.057
_refine_ls_R_factor_all 0.0705
_refine_ls_R_factor_gt 0.0555
_refine_ls_shift/su_max 0.002
_refine_ls_shift/su_mean 0
_refine_ls_structure_factor_coef Fsqd
_refine_ls_weighting_details
;
 w=1/[\s^2^(Fo^2^)+(0.1040P)^2^+7.4121P]
 where P=(Fo^2^+2Fc^2^)/3
;
_refine_ls_weighting_scheme calc
_refine_ls_wR_factor_gt 0.1549
_refine_ls_wR_factor_ref 0.1662
_reflns_number_gt 11625
_reflns_number_total 14953
_reflns_threshold_expression 'I > 2\s(I)'
_cod_data_source_file c4dt03730h2.cif
_cod_data_source_block shelx_x
_cod_depositor_comments 'Adding full bibliography for 7033980--7033981.cif.'
_cod_original_cell_volume 15167.9(6)
_cod_original_sg_symbol_H-M 'C 2/c'
_cod_original_formula_sum 'C62 H93 F12 N6 O7.50 P4 Ru'
_cod_database_code 7033981

loop_
_symmetry_equiv_pos_as_xyz
'x, y, z'
'-x, y, -z+1/2'
'x+1/2, y+1/2, z'
'-x+1/2, y+1/2, -z+1/2'
'-x, -y, -z'
'x, -y, z-1/2'
'-x+1/2, -y+1/2, -z'
'x+1/2, -y+1/2, z-1/2'

loop_
_atom_site_label
_atom_site_type_symbol
_atom_site_fract_x
_atom_site_fract_y
_atom_site_fract_z
_atom_site_U_iso_or_equiv
_atom_site_adp_type
_atom_site_occupancy
_atom_site_calc_flag
_atom_site_disorder_assembly
_atom_site_disorder_group
C34 C 0.31136(8) 0.4818(3) 0.55924(12) 0.0424(7) Uani 1 d . .
C32 C 0.27898(9) 0.4657(3) 0.54862(14) 0.0496(8) Uani 1 d . .
H2 H 0.2751 0.4142 0.5668 0.06 Uiso 1 calc . .
C23 C 0.25201(8) 0.5252(3) 0.51117(14) 0.0483(8) Uani 1 d . .
C33 C 0.25966(9) 0.6016(3) 0.48605(14) 0.0515(8) Uani 1 d . .
H4 H 0.2426 0.6439 0.4609 0.062 Uiso 1 calc . .
C5 C 0.29234(8) 0.6152(3) 0.49813(13) 0.0478(8) Uani 1 d . .
H5 H 0.2967 0.6675 0.4808 0.057 Uiso 1 calc . .
C6 C 0.33241(9) 0.5004(3) 0.43576(13) 0.0455(7) Uani 1 d . .
C7 C 0.33945(9) 0.6154(3) 0.43850(13) 0.0459(7) Uani 1 d . .
C8 C 0.31458(10) 0.4454(3) 0.39009(14) 0.0552(9) Uani 1 d . .
H8 H 0.3058 0.4813 0.3588 0.066 Uiso 1 calc . .
C9 C 0.34096(8) 0.4193(3) 0.59696(12) 0.0406(7) Uani 1 d . .
C10 C 0.33983(9) 0.3438(3) 0.62920(13) 0.0475(8) Uani 1 d . .
H10 H 0.3196 0.3312 0.6276 0.057 Uiso 1 calc . .
C11 C 0.36843(10) 0.2866(3) 0.66399(13) 0.0504(8) Uani 1 d . .
C12 C 0.39748(10) 0.3104(4) 0.66349(15) 0.0608(10) Uani 1 d . .
H12 H 0.4173 0.2743 0.6858 0.073 Uiso 1 calc . .
C13 C 0.39775(9) 0.3855(3) 0.63105(14) 0.0537(9) Uani 1 d . .
H13 H 0.4178 0.3991 0.6321 0.064 Uiso 1 calc . .
C14 C 0.34060(9) 0.3476(3) 0.48233(14) 0.0489(8) Uani 1 d . .
H14 H 0.3493 0.313 0.5139 0.059 Uiso 1 calc . .
C15 C 0.32348(10) 0.2892(3) 0.43709(15) 0.0536(9) Uani 1 d . .
H15 H 0.3215 0.2164 0.439 0.064 Uiso 1 calc . .
C16 C 0.30933(10) 0.3370(3) 0.38950(14) 0.0545(9) Uani 1 d . .
C17 C 0.33045(10) 0.6761(3) 0.39520(14) 0.0520(8) Uani 1 d . .
H17 H 0.319 0.6447 0.3626 0.062 Uiso 1 calc . .
C18 C 0.33821(9) 0.7828(3) 0.39935(14) 0.0517(8) Uani 1 d . .
C19 C 0.35536(11) 0.8233(3) 0.44933(15) 0.0550(9) Uani 1 d . .
H19 H 0.3614 0.8944 0.4545 0.066 Uiso 1 calc . .
C20 C 0.36364(9) 0.7604(3) 0.49148(14) 0.0483(8) Uani 1 d . .
H20 H 0.3748 0.7906 0.5243 0.058 Uiso 1 calc . .
C21 C 0.37470(8) 0.7221(3) 0.62317(13) 0.0463(8) Uani 1 d . .
H21 H 0.3523 0.7086 0.6128 0.056 Uiso 1 calc . .
C22 C 0.39142(9) 0.8022(3) 0.65805(13) 0.0496(8) Uani 1 d . .
H22 H 0.3802 0.8428 0.6701 0.06 Uiso 1 calc . .
C3 C 0.42510(9) 0.8223(3) 0.67525(13) 0.0467(7) Uani 1 d . .
C24 C 0.44049(8) 0.7600(3) 0.65652(13) 0.0471(8) Uani 1 d . .
H24 H 0.4632 0.7701 0.6682 0.057 Uiso 1 calc . .
C25 C 0.42239(8) 0.6821(3) 0.62032(12) 0.0439(7) Uani 1 d . .
C26 C 0.43644(8) 0.6176(3) 0.59569(13) 0.0459(7) Uani 1 d . .
C27 C 0.42614(10) 0.4820(4) 0.53777(17) 0.0610(10) Uani 1 d . .
H27 H 0.4119 0.4297 0.5155 0.073 Uiso 1 calc . .
C28 C 0.45770(11) 0.4918(4) 0.54525(18) 0.0679(11) Uani 1 d . .
H28 H 0.4644 0.4473 0.5278 0.081 Uiso 1 calc . .
C29 C 0.21637(9) 0.5003(4) 0.49832(17) 0.0622(10) Uani 1 d . .
C30 C 0.36794(12) 0.2014(4) 0.69890(17) 0.0676(11) Uani 1 d . .
C31 C 0.46900(9) 0.6297(3) 0.60544(15) 0.0539(9) Uani 1 d . .
H31 H 0.4835 0.679 0.6297 0.065 Uiso 1 calc . .
C2 C 0.44474(11) 0.9101(3) 0.71302(16) 0.0590(9) Uani 1 d . .
H32A H 0.4312 0.9739 0.7019 0.071 Uiso 1 calc . .
H32B H 0.465 0.9239 0.7123 0.071 Uiso 1 calc . .
C4 C 0.47966(9) 0.5678(4) 0.57879(16) 0.0567(9) Uani 1 d . .
C1 C 0.51375(10) 0.5859(4) 0.58526(19) 0.0671(11) Uani 1 d . .
H34A H 0.5226 0.5195 0.5812 0.08 Uiso 1 calc . .
H34B H 0.5294 0.6127 0.6198 0.08 Uiso 1 calc . .
C35 C 0.32679(12) 0.8522(3) 0.35149(16) 0.0611(10) Uani 1 d . .
C36 C 0.28992(13) 0.2750(4) 0.33907(18) 0.0763(13) Uani 1 d . .
C37 C 0.4576(2) 0.8125(6) 0.5124(3) 0.124(2) Uani 1 d . .
H37A H 0.4443 0.7512 0.4935 0.149 Uiso 1 calc . .
H37B H 0.4489 0.8412 0.5329 0.149 Uiso 1 calc . .
C38 C 0.4573(3) 0.8857(12) 0.4800(5) 0.204(5) Uani 1 d . .
H38A H 0.4742 0.9383 0.4995 0.306 Uiso 1 calc . .
H38B H 0.4355 0.9186 0.4613 0.306 Uiso 1 calc . .
H38C H 0.4621 0.8526 0.456 0.306 Uiso 1 calc . .
C39A C 0.5582(15) 0.763(4) 0.535(2) 0.15(2) Uani 0.35(2) d A 1
H39A H 0.538 0.7902 0.5046 0.178 Uiso 0.35(2) calc A 1
H39B H 0.5696 0.7181 0.5228 0.178 Uiso 0.35(2) calc A 1
C40A C 0.5797(9) 0.850(3) 0.5616(11) 0.150(12) Uani 0.35(2) d A 1
H40A H 0.5849 0.8866 0.5389 0.224 Uiso 0.35(2) calc A 1
H40B H 0.6002 0.8245 0.5913 0.224 Uiso 0.35(2) calc A 1
H40C H 0.5685 0.8969 0.5728 0.224 Uiso 0.35(2) calc A 1
C39B C 0.5594(5) 0.7770(18) 0.5336(10) 0.082(5) Uani 0.65(2) d A 2
H39C H 0.5523 0.8488 0.5345 0.099 Uiso 0.65(2) calc A 2
H39D H 0.55 0.7561 0.4978 0.099 Uiso 0.65(2) calc A 2
C40B C 0.5969(3) 0.7678(12) 0.5637(4) 0.106(5) Uani 0.65(2) d A 2
H40D H 0.6062 0.8139 0.5491 0.159 Uiso 0.65(2) calc A 2
H40E H 0.6032 0.6962 0.5624 0.159 Uiso 0.65(2) calc A 2
H40F H 0.6054 0.7873 0.5991 0.159 Uiso 0.65(2) calc A 2
C41 C 0.41268(18) 0.8162(7) 0.8023(3) 0.125(3) Uani 1 d . .
H41A H 0.4287 0.8239 0.8392 0.15 Uiso 1 calc . .
H41B H 0.4133 0.7432 0.7931 0.15 Uiso 1 calc . .
C42 C 0.3798(2) 0.8404(10) 0.7916(4) 0.169(5) Uani 1 d . .
H42A H 0.3798 0.9097 0.8046 0.254 Uiso 1 calc . .
H42B H 0.3732 0.7894 0.8082 0.254 Uiso 1 calc . .
H42C H 0.3641 0.8385 0.7549 0.254 Uiso 1 calc . .
C43A C 0.4925(7) 0.999(2) 0.8617(8) 0.080(7) Uani 0.38(3) d B 1
H43A H 0.5163 0.9861 0.8759 0.096 Uiso 0.38(3) calc B 1
H43B H 0.4844 0.949 0.8769 0.096 Uiso 0.38(3) calc B 1
C44A C 0.4874(6) 1.112(3) 0.8746(9) 0.123(9) Uani 0.38(3) d B 1
H44A H 0.5018 1.1243 0.9112 0.185 Uiso 0.38(3) calc B 1
H44B H 0.4642 1.1217 0.8646 0.185 Uiso 0.38(3) calc B 1
H44C H 0.4929 1.1616 0.8561 0.185 Uiso 0.38(3) calc B 1
C43B C 0.4966(8) 0.999(3) 0.8560(10) 0.179(14) Uani 0.62(3) d B 2
H43C H 0.5138 1.0483 0.8605 0.215 Uiso 0.62(3) calc B 2
H43D H 0.5074 0.9315 0.8706 0.215 Uiso 0.62(3) calc B 2
C44B C 0.4811(4) 1.0370(19) 0.8836(6) 0.134(7) Uani 0.62(3) d B 2
H44D H 0.4979 1.042 0.9199 0.202 Uiso 0.62(3) calc B 2
H44E H 0.4637 0.989 0.8787 0.202 Uiso 0.62(3) calc B 2
H44F H 0.4715 1.1055 0.8707 0.202 Uiso 0.62(3) calc B 2
C45 C 0.3928(3) 0.2218(8) 0.7524(3) 0.181(4) Uani 1 d . .
H45A H 0.3939 0.2964 0.7589 0.271 Uiso 1 calc . .
H45B H 0.4145 0.1974 0.7598 0.271 Uiso 1 calc . .
H45C H 0.3867 0.1853 0.7741 0.271 Uiso 1 calc . .
C46 C 0.3709(2) 0.0945(6) 0.6795(3) 0.128(3) Uani 1 d . .
H46A H 0.3926 0.0883 0.683 0.193 Uiso 1 calc . .
H46B H 0.3535 0.0869 0.6437 0.193 Uiso 1 calc . .
H46C H 0.3685 0.0401 0.6995 0.193 Uiso 1 calc . .
C47 C 0.33281(19) 0.1902(6) 0.6931(3) 0.120(2) Uani 1 d . .
H47A H 0.3321 0.1258 0.7093 0.18 Uiso 1 calc . .
H47B H 0.3155 0.1887 0.657 0.18 Uiso 1 calc . .
H47C H 0.3291 0.2492 0.7094 0.18 Uiso 1 calc . .
C48 C 0.20804(12) 0.3857(5) 0.4799(3) 0.0966(19) Uani 1 d . .
H48A H 0.2103 0.3757 0.4504 0.145 Uiso 1 calc . .
H48B H 0.1853 0.3701 0.4705 0.145 Uiso 1 calc . .
H48C H 0.2233 0.3393 0.5074 0.145 Uiso 1 calc . .
C49 C 0.21382(13) 0.5154(6) 0.5459(2) 0.099(2) Uani 1 d . .
H49A H 0.2303 0.4716 0.5735 0.148 Uiso 1 calc . .
H49B H 0.1916 0.496 0.5379 0.148 Uiso 1 calc . .
H49C H 0.218 0.5881 0.5564 0.148 Uiso 1 calc . .
C50 C 0.18990(10) 0.5738(5) 0.4547(2) 0.0805(15) Uani 1 d . .
H50A H 0.1954 0.6462 0.4653 0.121 Uiso 1 calc . .
H50B H 0.1678 0.5581 0.4484 0.121 Uiso 1 calc . .
H50C H 0.1902 0.5624 0.4236 0.121 Uiso 1 calc . .
C51 C 0.31625(16) 0.7846(4) 0.30290(18) 0.0824(15) Uani 1 d . .
H51A H 0.3348 0.7408 0.3089 0.124 Uiso 1 calc . .
H51B H 0.31 0.8301 0.2739 0.124 Uiso 1 calc . .
H51C H 0.2974 0.7408 0.2957 0.124 Uiso 1 calc . .
C52 C 0.35483(15) 0.9247(5) 0.3594(2) 0.0960(19) Uani 1 d . .
H52A H 0.3609 0.9706 0.3883 0.144 Uiso 1 calc . .
H52B H 0.3473 0.9663 0.3288 0.144 Uiso 1 calc . .
H52C H 0.3741 0.8834 0.3663 0.144 Uiso 1 calc . .
C53 C 0.29575(14) 0.9142(4) 0.34180(19) 0.0764(13) Uani 1 d . .
H53A H 0.2783 0.8658 0.3367 0.115 Uiso 1 calc . .
H53B H 0.2877 0.9573 0.3115 0.115 Uiso 1 calc . .
H53C H 0.3017 0.9585 0.3711 0.115 Uiso 1 calc . .
C54 C 0.27549(18) 0.3444(5) 0.29139(18) 0.102(2) Uani 1 d . .
H54A H 0.2597 0.3934 0.2914 0.153 Uiso 1 calc . .
H54B H 0.2642 0.3011 0.2609 0.153 Uiso 1 calc . .
H54C H 0.2934 0.3826 0.2917 0.153 Uiso 1 calc . .
C55 C 0.26189(17) 0.2127(6) 0.3384(2) 0.120(3) Uani 1 d . .
H55A H 0.2714 0.1637 0.3668 0.18 Uiso 1 calc . .
H55B H 0.2494 0.1747 0.3064 0.18 Uiso 1 calc . .
H55C H 0.247 0.2603 0.3417 0.18 Uiso 1 calc . .
C56 C 0.3148(2) 0.1992(5) 0.3363(3) 0.122(3) Uani 1 d . .
H56A H 0.3328 0.2391 0.3378 0.183 Uiso 1 calc . .
H56B H 0.3032 0.1602 0.3045 0.183 Uiso 1 calc . .
H56C H 0.3238 0.1511 0.365 0.183 Uiso 1 calc . .
C61 C 0.3434(5) 0.4606(13) 0.2453(8) 0.338(14) Uani 1 d . .
H61A H 0.357 0.4783 0.2306 0.406 Uiso 1 calc . .
H61B H 0.3436 0.3845 0.2493 0.406 Uiso 1 calc . .
C62 C 0.3087(4) 0.4992(13) 0.2118(7) 0.253(7) Uani 1 d . .
H62A H 0.2978 0.4601 0.1799 0.379 Uiso 1 calc . .
H62B H 0.3091 0.5728 0.2045 0.379 Uiso 1 calc . .
H62C H 0.2964 0.4898 0.229 0.379 Uiso 1 calc . .
N4 N 0.31822(6) 0.5567(2) 0.53361(10) 0.0397(6) Uani 1 d . .
N5 N 0.34507(7) 0.4526(2) 0.48223(10) 0.0414(6) Uani 1 d . .
N3 N 0.36977(7) 0.4399(2) 0.59774(10) 0.0416(6) Uani 1 d . .
N2 N 0.38925(6) 0.6624(2) 0.60338(10) 0.0408(6) Uani 1 d . .
N6 N 0.35613(7) 0.6569(2) 0.48679(10) 0.0428(6) Uani 1 d . .
N1 N 0.41486(7) 0.5452(2) 0.56136(11) 0.0465(6) Uani 1 d . .
O1 O 0.49124(10) 0.6422(3) 0.48476(14) 0.0877(10) Uani 1 d . .
O3 O 0.49617(9) 0.7833(3) 0.54768(15) 0.0845(10) Uani 1 d . .
O2 O 0.54863(9) 0.7036(3) 0.56035(15) 0.0872(10) Uani 1 d . .
O5 O 0.47373(12) 0.9866(4) 0.80504(14) 0.1110(15) Uani 1 d . .
O4 O 0.47695(8) 0.7874(3) 0.80004(13) 0.0859(10) Uani 1 d . .
O6 O 0.42232(8) 0.8815(3) 0.77521(13) 0.0835(10) Uani 1 d . .
O8 O 0.3567(3) 0.5139(9) 0.2959(5) 0.236(5) Uani 1 d . .
C64 C 0.4013(4) 0.5649(17) 0.3813(6) 0.274(12) Uani 1 d . .
H64A H 0.4243 0.5449 0.4051 0.411 Uiso 1 calc . .
H64B H 0.3884 0.5558 0.3976 0.411 Uiso 1 calc . .
H64C H 0.4005 0.6377 0.3717 0.411 Uiso 1 calc . .
F1 F 0.37604(8) 0.1374(3) 0.56962(16) 0.1108(12) Uani 1 d . .
F2 F 0.37535(8) 0.0796(3) 0.49994(12) 0.0932(9) Uani 1 d . .
F3 F 0.25184(14) 0.1965(5) 0.12336(16) 0.164(2) Uani 1 d . .
F4 F 0.30277(14) 0.1313(6) 0.15323(19) 0.171(2) Uani 1 d . .
F5 F 0.24954(11) 0.1182(4) 0.18961(18) 0.1397(16) Uani 1 d . .
F6 F 0.29191(12) 0.2258(4) 0.20474(16) 0.1305(14) Uani 1 d . .
F7 F 0.30130(13) 0.0519(4) 0.21938(18) 0.1441(18) Uani 1 d . .
F8 F 0.41205(9) 0.2039(3) 0.55151(15) 0.1096(11) Uani 1 d . .
F9 F 0.43122(8) 0.0937(4) 0.61944(12) 0.1068(11) Uani 1 d . .
F10 F 0.43032(10) 0.0462(4) 0.54737(16) 0.1320(16) Uani 1 d . .
F11 F 0.39393(13) -0.0275(3) 0.56684(17) 0.1361(17) Uani 1 d . .
F12 F 0.26092(15) 0.0226(5) 0.1366(2) 0.169(2) Uani 1 d . .
P3 P 0.27662(4) 0.12361(16) 0.17133(6) 0.1032(5) Uani 1 d . .
P4 P 0.40374(3) 0.08640(10) 0.55992(5) 0.0646(3) Uani 1 d . .
P2 P 0.45638(2) 0.88050(10) 0.77791(4) 0.0583(3) Uani 1 d . .
P1 P 0.51033(3) 0.67858(11) 0.53815(5) 0.0685(3) Uani 1 d . .
Ru1 Ru 0.36613(2) 0.55220(2) 0.54548(2) 0.03920(9) Uani 1 d . .
C63 C 0.3881(4) 0.5030(13) 0.3381(8) 0.311(14) Uani 1 d . .
H63A H 0.4035 0.5083 0.3257 0.373 Uiso 1 calc . .
H63B H 0.3896 0.4308 0.3499 0.373 Uiso 1 calc . .

loop_
_atom_site_aniso_label
_atom_site_aniso_U_11
_atom_site_aniso_U_22
_atom_site_aniso_U_33
_atom_site_aniso_U_23
_atom_site_aniso_U_13
_atom_site_aniso_U_12
C34 0.0365(15) 0.0501(17) 0.0383(15) 0.0065(13) 0.0180(13) 0.0020(13)
C32 0.0378(16) 0.065(2) 0.0466(18) 0.0114(16) 0.0222(15) 0.0020(15)
C23 0.0317(15) 0.064(2) 0.0459(18) 0.0051(15) 0.0180(14) 0.0020(14)
C33 0.0354(16) 0.065(2) 0.0479(19) 0.0129(17) 0.0172(15) 0.0073(15)
C5 0.0377(16) 0.053(2) 0.0445(17) 0.0129(15) 0.0162(14) 0.0035(14)
C6 0.0443(17) 0.0449(18) 0.0422(17) 0.0024(14) 0.0190(14) -0.0030(14)
C7 0.0423(17) 0.053(2) 0.0416(17) -0.0003(14) 0.0212(14) -0.0043(14)
C8 0.061(2) 0.051(2) 0.0418(18) 0.0055(15) 0.0181(17) -0.0001(17)
C9 0.0351(15) 0.0506(18) 0.0351(15) 0.0036(13) 0.0177(13) 0.0019(13)
C10 0.0464(17) 0.055(2) 0.0433(17) 0.0094(15) 0.0246(15) 0.0046(15)
C11 0.055(2) 0.053(2) 0.0428(17) 0.0092(15) 0.0261(16) 0.0108(16)
C12 0.050(2) 0.072(3) 0.052(2) 0.0181(19) 0.0215(17) 0.0211(19)
C13 0.0358(16) 0.072(2) 0.0497(19) 0.0115(17) 0.0200(15) 0.0092(16)
C14 0.0436(17) 0.0489(19) 0.0493(18) 0.0044(15) 0.0208(15) -0.0017(15)
C15 0.056(2) 0.0429(18) 0.056(2) 0.0008(15) 0.0244(17) -0.0034(16)
C16 0.0505(19) 0.052(2) 0.0480(19) -0.0023(16) 0.0170(16) -0.0036(16)
C17 0.058(2) 0.054(2) 0.0437(18) 0.0036(15) 0.0259(16) -0.0015(16)
C18 0.0529(19) 0.056(2) 0.0517(19) 0.0058(16) 0.0309(17) -0.0033(16)
C19 0.070(2) 0.0419(18) 0.061(2) 0.0003(16) 0.040(2) -0.0106(17)
C20 0.0522(19) 0.0484(19) 0.0469(18) -0.0030(15) 0.0275(16) -0.0089(15)
C21 0.0334(15) 0.063(2) 0.0405(16) -0.0005(15) 0.0180(13) 0.0034(14)
C22 0.0441(17) 0.058(2) 0.0453(17) 0.0004(15) 0.0223(15) 0.0114(15)
C3 0.0428(17) 0.056(2) 0.0385(16) -0.0015(14) 0.0194(14) -0.0008(15)
C24 0.0359(16) 0.059(2) 0.0432(17) -0.0015(15) 0.0186(14) -0.0044(14)
C25 0.0332(15) 0.057(2) 0.0385(16) -0.0003(14) 0.0168(13) -0.0026(14)
C26 0.0370(16) 0.061(2) 0.0418(17) -0.0030(15) 0.0220(14) -0.0044(14)
C27 0.047(2) 0.074(3) 0.071(3) -0.023(2) 0.0366(19) -0.0099(18)
C28 0.059(2) 0.081(3) 0.076(3) -0.023(2) 0.044(2) -0.006(2)
C29 0.0336(17) 0.082(3) 0.067(2) 0.013(2) 0.0240(17) 0.0025(18)
C30 0.080(3) 0.069(3) 0.058(2) 0.025(2) 0.040(2) 0.020(2)
C31 0.0386(17) 0.072(2) 0.053(2) -0.0083(18) 0.0258(16) -0.0089(16)
C2 0.055(2) 0.064(2) 0.056(2) -0.0107(18) 0.0283(19) -0.0036(18)
C4 0.0407(18) 0.078(3) 0.058(2) -0.0085(19) 0.0310(17) -0.0049(17)
C1 0.048(2) 0.087(3) 0.079(3) -0.014(2) 0.042(2) -0.006(2)
C35 0.074(3) 0.056(2) 0.055(2) 0.0114(18) 0.035(2) -0.0007(19)
C36 0.084(3) 0.060(3) 0.057(2) -0.007(2) 0.017(2) -0.014(2)
C37 0.145(7) 0.106(5) 0.138(7) 0.000(5) 0.087(6) 0.009(5)
C38 0.214(13) 0.245(14) 0.207(12) 0.013(12) 0.148(11) -0.038(11)
C39A 0.21(4) 0.18(4) 0.13(3) -0.06(3) 0.13(3) -0.11(3)
C40A 0.165(15) 0.152(15) 0.139(14) 0.013(9) 0.085(10) -0.021(9)
C39B 0.080(8) 0.080(7) 0.108(12) -0.005(7) 0.063(8) -0.027(6)
C40B 0.096(7) 0.143(9) 0.095(6) 0.002(5) 0.061(5) -0.028(5)
C41 0.092(4) 0.165(7) 0.125(6) 0.052(5) 0.062(4) 0.011(5)
C42 0.110(6) 0.268(13) 0.172(8) 0.058(9) 0.103(6) 0.023(7)
C43A 0.062(10) 0.112(15) 0.031(7) -0.023(8) 0.001(7) -0.011(10)
C44A 0.127(12) 0.129(13) 0.102(11) -0.023(8) 0.052(8) 0.003(8)
C43B 0.116(16) 0.26(3) 0.14(2) -0.122(18) 0.052(13) -0.031(16)
C44B 0.144(9) 0.151(11) 0.110(8) -0.012(7) 0.067(7) 0.001(7)
C45 0.202(8) 0.197(7) 0.078(4) 0.053(5) 0.029(4) -0.069(6)
C46 0.194(7) 0.089(4) 0.149(6) 0.037(4) 0.123(5) 0.026(4)
C47 0.138(5) 0.123(5) 0.150(5) 0.072(4) 0.111(4) 0.037(4)
C48 0.041(2) 0.092(4) 0.124(5) 0.016(3) 0.021(3) -0.013(2)
C49 0.056(3) 0.160(6) 0.093(4) 0.034(4) 0.048(3) 0.019(3)
C50 0.0316(18) 0.110(4) 0.087(3) 0.028(3) 0.023(2) 0.010(2)
C51 0.124(4) 0.077(3) 0.056(2) 0.017(2) 0.054(3) 0.019(3)
C52 0.092(4) 0.105(4) 0.089(4) 0.039(3) 0.046(3) -0.013(3)
C53 0.091(3) 0.072(3) 0.065(3) 0.008(2) 0.040(3) 0.008(3)
C54 0.130(5) 0.084(4) 0.046(2) -0.011(2) 0.014(3) -0.013(3)
C55 0.105(5) 0.129(6) 0.078(4) -0.022(4) 0.014(3) -0.064(4)
C56 0.163(7) 0.087(4) 0.085(4) -0.028(3) 0.043(4) 0.015(4)
C61 0.213(18) 0.188(16) 0.35(3) 0.012(16) -0.032(16) -0.006(12)
C62 0.245(10) 0.222(10) 0.267(11) 0.044(8) 0.118(8) -0.041(8)
N4 0.0303(12) 0.0500(15) 0.0363(13) 0.0037(11) 0.0156(10) -0.0007(11)
N5 0.0383(13) 0.0454(14) 0.0374(13) -0.0006(11) 0.0176(11) -0.0052(11)
N3 0.0354(13) 0.0508(15) 0.0362(13) 0.0047(11) 0.0170(11) 0.0029(11)
N2 0.0328(12) 0.0521(16) 0.0353(12) 0.0011(11) 0.0162(11) -0.0011(11)
N6 0.0414(14) 0.0482(15) 0.0383(13) -0.0001(11) 0.0204(11) -0.0060(12)
N1 0.0375(14) 0.0599(18) 0.0449(15) -0.0062(13) 0.0235(12) -0.0061(12)
O1 0.090(2) 0.106(3) 0.077(2) -0.012(2) 0.050(2) -0.001(2)
O3 0.080(2) 0.084(2) 0.097(2) -0.0092(19) 0.052(2) 0.0071(18)
O2 0.0684(19) 0.107(3) 0.105(3) 0.007(2) 0.059(2) -0.0103(19)
O5 0.129(4) 0.109(3) 0.062(2) -0.031(2) 0.027(2) -0.033(3)
O4 0.0640(18) 0.113(3) 0.070(2) 0.0173(19) 0.0273(16) 0.0337(19)
O6 0.0624(18) 0.126(3) 0.072(2) 0.014(2) 0.0416(17) 0.0192(19)
O8 0.145(7) 0.226(10) 0.274(12) 0.085(9) 0.066(8) -0.008(7)
C64 0.159(13) 0.45(3) 0.203(15) 0.004(16) 0.090(11) 0.150(17)
F1 0.0753(19) 0.136(3) 0.135(3) -0.027(2) 0.064(2) -0.009(2)
F2 0.0741(18) 0.095(2) 0.0741(18) -0.0012(15) 0.0134(15) -0.0045(15)
F3 0.179(5) 0.188(5) 0.086(3) 0.000(3) 0.042(3) 0.068(4)
F4 0.144(4) 0.260(7) 0.130(4) -0.053(4) 0.088(3) -0.003(4)
F5 0.106(3) 0.175(4) 0.136(4) -0.038(3) 0.063(3) -0.003(3)
F6 0.149(4) 0.133(3) 0.114(3) -0.046(3) 0.073(3) -0.029(3)
F7 0.132(4) 0.160(4) 0.109(3) 0.000(3) 0.041(3) 0.041(3)
F8 0.101(2) 0.106(3) 0.112(3) -0.006(2) 0.049(2) -0.036(2)
F9 0.079(2) 0.156(3) 0.0640(17) -0.0010(19) 0.0222(15) -0.004(2)
F10 0.087(2) 0.207(4) 0.105(3) -0.004(3) 0.052(2) 0.052(2)
F11 0.174(4) 0.080(2) 0.113(3) 0.014(2) 0.046(3) -0.018(2)
F12 0.167(5) 0.169(4) 0.137(4) -0.081(4) 0.055(3) -0.024(4)
P3 0.0912(10) 0.1231(13) 0.0713(8) -0.0299(9) 0.0258(8) 0.0086(9)
P4 0.0482(5) 0.0779(7) 0.0630(6) -0.0025(5) 0.0257(5) -0.0017(5)
P2 0.0421(5) 0.0792(7) 0.0453(5) -0.0075(5) 0.0169(4) 0.0051(4)
P1 0.0600(6) 0.0834(8) 0.0763(7) -0.0088(6) 0.0456(6) -0.0045(5)
Ru1 0.03092(13) 0.04984(15) 0.03536(13) 0.00105(10) 0.01628(10) -0.00312(10)
C63 0.187(16) 0.197(16) 0.41(3) 0.13(2) 0.06(2) 0.088(14)

loop_
_atom_type_symbol
_atom_type_description
_atom_type_scat_dispersion_real
_atom_type_scat_dispersion_imag
_atom_type_scat_source
C C 0.0181 0.0091 'International Tables Vol C Tables 4.2.6.8 and 6.1.1.4'
H H 0 0 'International Tables Vol C Tables 4.2.6.8 and 6.1.1.4'
N N 0.0311 0.018 'International Tables Vol C Tables 4.2.6.8 and 6.1.1.4'
O O 0.0492 0.0322 'International Tables Vol C Tables 4.2.6.8 and 6.1.1.4'
F F 0.0727 0.0534 'International Tables Vol C Tables 4.2.6.8 and 6.1.1.4'
P P 0.2955 0.4335 'International Tables Vol C Tables 4.2.6.8 and 6.1.1.4'
Ru Ru 0.0552 3.296 'International Tables Vol C Tables 4.2.6.8 and 6.1.1.4'

loop_
_exptl_crystal_face_index_h
_exptl_crystal_face_index_k
_exptl_crystal_face_index_l
_exptl_crystal_face_perp_dist
-23 0 -3 0.0244
23 0 3 0.0244
15 -2 -19 0.0235
-18 2 19 0.0534
-9 7 11 0.0331
8 -7 -11 0.0313
19 4 4 0.0246
-26 -1 1 0.0286
28 -3 -7 0.028
18 -7 -5 0.0256
-12 -7 0 0.0426
4 5 -15 0.0418
-26 -2 16 0.0571
-7 0 19 0.0512

loop_
_geom_angle_atom_site_label_1
_geom_angle_atom_site_label_2
_geom_angle_atom_site_label_3
_geom_angle
N4 C34 C32 121.3(3)
N4 C34 C9 114.4(3)
C32 C34 C9 124.3(3)
C34 C32 C23 121.2(3)
C33 C23 C32 116.4(3)
C33 C23 C29 124.1(3)
C32 C23 C29 119.5(3)
C5 C33 C23 120.4(3)
N4 C5 C33 123.2(3)
N5 C6 C8 121.8(3)
N5 C6 C7 114.7(3)
C8 C6 C7 123.6(3)
N6 C7 C17 121.9(3)
N6 C7 C6 115.2(3)
C17 C7 C6 122.9(3)
C6 C8 C16 121.5(3)
N3 C9 C10 121.5(3)
N3 C9 C34 115.0(3)
C10 C9 C34 123.4(3)
C9 C10 C11 121.3(3)
C12 C11 C10 115.3(3)
C12 C11 C30 121.9(3)
C10 C11 C30 122.7(4)
C13 C12 C11 122.0(3)
N3 C13 C12 121.7(3)
N5 C14 C15 122.3(3)
C16 C15 C14 121.0(4)
C15 C16 C8 115.9(3)
C15 C16 C36 122.2(4)
C8 C16 C36 121.9(4)
C7 C17 C18 121.3(4)
C17 C18 C19 115.6(3)
C17 C18 C35 121.8(4)
C19 C18 C35 122.4(4)
C20 C19 C18 121.3(3)
N6 C20 C19 122.3(3)
N2 C21 C22 122.9(3)
C21 C22 C3 119.8(3)
C24 C3 C22 117.9(3)
C24 C3 C2 119.8(3)
C22 C3 C2 122.3(3)
C3 C24 C25 120.4(3)
N2 C25 C24 121.7(3)
N2 C25 C26 114.9(3)
C24 C25 C26 123.4(3)
N1 C26 C31 121.7(3)
N1 C26 C25 114.7(3)
C31 C26 C25 123.6(3)
N1 C27 C28 122.6(4)
C27 C28 C4 120.0(4)
C49 C29 C23 110.2(4)
C49 C29 C48 109.5(5)
C23 C29 C48 108.9(4)
C49 C29 C50 108.1(4)
C23 C29 C50 111.4(3)
C48 C29 C50 108.7(4)
C45 C30 C46 114.6(7)
C45 C30 C11 111.1(5)
C46 C30 C11 109.2(4)
C45 C30 C47 108.8(6)
C46 C30 C47 100.2(6)
C11 C30 C47 112.5(4)
C4 C31 C26 119.6(4)
C3 C2 P2 113.2(3)
C28 C4 C31 118.0(3)
C28 C4 C1 121.5(4)
C31 C4 C1 120.5(4)
C4 C1 P1 110.3(3)
C52 C35 C53 111.6(4)
C52 C35 C18 110.8(4)
C53 C35 C18 107.6(4)
C52 C35 C51 107.9(4)
C53 C35 C51 107.7(4)
C18 C35 C51 111.3(4)
C54 C36 C55 109.9(5)
C54 C36 C16 113.1(4)
C55 C36 C16 109.6(5)
C54 C36 C56 106.4(5)
C55 C36 C56 109.9(6)
C16 C36 C56 107.9(4)
C38 C37 O3 103.4(8)
O2 C39A C40A 118(4)
O2 C39B C40B 103.6(14)
O6 C41 C42 112.1(7)
O5 C43A C44A 108.8(18)
O5 C43B C44B 112(2)
C62 C61 O8 106.0(16)
C5 N4 C34 117.5(3)
C5 N4 Ru1 126.1(2)
C34 N4 Ru1 115.7(2)
C14 N5 C6 117.4(3)
C14 N5 Ru1 126.9(2)
C6 N5 Ru1 115.5(2)
C13 N3 C9 118.3(3)
C13 N3 Ru1 125.9(2)
C9 N3 Ru1 115.8(2)
C21 N2 C25 117.4(3)
C21 N2 Ru1 127.0(2)
C25 N2 Ru1 115.4(2)
C20 N6 C7 117.6(3)
C20 N6 Ru1 127.3(2)
C7 N6 Ru1 115.1(2)
C27 N1 C26 118.1(3)
C27 N1 Ru1 125.9(2)
C26 N1 Ru1 115.7(2)
P1 O3 C37 120.6(4)
C39A O2 P1 121(3)
C39B O2 P1 121.5(8)
C43B O5 P2 125.5(17)
C43A O5 P2 122.4(12)
C41 O6 P2 127.0(4)
C63 O8 C61 126.2(16)
F6 P3 F12 178.7(3)
F6 P3 F4 90.1(3)
F12 P3 F4 89.4(3)
F6 P3 F7 90.8(3)
F12 P3 F7 90.5(3)
F4 P3 F7 92.0(3)
F6 P3 F3 88.8(3)
F12 P3 F3 90.0(3)
F4 P3 F3 88.2(3)
F7 P3 F3 179.5(3)
F6 P3 F5 89.1(3)
F12 P3 F5 91.3(3)
F4 P3 F5 178.8(4)
F7 P3 F5 88.9(3)
F3 P3 F5 90.9(3)
F10 P4 F11 93.2(3)
F10 P4 F9 91.5(2)
F11 P4 F9 91.1(2)
F10 P4 F8 88.7(3)
F11 P4 F8 177.5(3)
F9 P4 F8 90.5(2)
F10 P4 F2 89.7(2)
F11 P4 F2 88.7(2)
F9 P4 F2 178.8(2)
F8 P4 F2 89.62(19)
F10 P4 F1 174.6(3)
F11 P4 F1 91.6(3)
F9 P4 F1 90.9(2)
F8 P4 F1 86.4(2)
F2 P4 F1 88.0(2)
O4 P2 O6 116.3(2)
O4 P2 O5 115.1(3)
O6 P2 O5 104.7(3)
O4 P2 C2 115.4(2)
O6 P2 C2 103.17(19)
O5 P2 C2 100.1(2)
O1 P1 O2 115.9(2)
O1 P1 O3 113.6(2)
O2 P1 O3 103.9(2)
O1 P1 C1 115.3(2)
O2 P1 C1 100.5(2)
O3 P1 C1 106.1(2)
N2 Ru1 N1 78.94(11)
N2 Ru1 N4 99.53(11)
N1 Ru1 N4 176.91(11)
N2 Ru1 N5 172.66(11)
N1 Ru1 N5 96.96(11)
N4 Ru1 N5 84.83(11)
N2 Ru1 N6 94.63(11)
N1 Ru1 N6 87.37(12)
N4 Ru1 N6 95.45(11)
N5 Ru1 N6 79.01(11)
N2 Ru1 N3 90.94(11)
N1 Ru1 N3 98.74(11)
N4 Ru1 N3 78.55(11)
N5 Ru1 N3 95.74(11)
N6 Ru1 N3 172.44(10)
O8 C63 C64 124.7(17)

loop_
_geom_bond_atom_site_label_1
_geom_bond_atom_site_label_2
_geom_bond_distance
C34 N4 1.364(4)
C34 C32 1.378(5)
C34 C9 1.476(4)
C32 C23 1.392(5)
C23 C33 1.386(5)
C23 C29 1.522(5)
C33 C5 1.374(5)
C5 N4 1.340(4)
C6 N5 1.351(4)
C6 C8 1.373(5)
C6 C7 1.485(5)
C7 N6 1.353(4)
C7 C17 1.382(5)
C8 C16 1.392(5)
C9 N3 1.351(4)
C9 C10 1.386(5)
C10 C11 1.391(5)
C11 C12 1.390(6)
C11 C30 1.518(5)
C12 C13 1.371(6)
C13 N3 1.346(4)
C14 N5 1.345(4)
C14 C15 1.384(5)
C15 C16 1.372(5)
C16 C36 1.523(6)
C17 C18 1.386(5)
C18 C19 1.389(5)
C18 C35 1.533(5)
C19 C20 1.377(5)
C20 N6 1.343(5)
C21 N2 1.345(4)
C21 C22 1.374(5)
C22 C3 1.390(5)
C3 C24 1.370(5)
C3 C2 1.511(5)
C24 C25 1.385(5)
C25 N2 1.367(4)
C25 C26 1.468(5)
C26 N1 1.354(4)
C26 C31 1.389(5)
C27 N1 1.347(5)
C27 C28 1.367(6)
C28 C4 1.384(6)
C29 C49 1.518(7)
C29 C48 1.529(8)
C29 C50 1.556(6)
C30 C45 1.437(9)
C30 C46 1.509(9)
C30 C47 1.554(8)
C31 C4 1.388(5)
C2 P2 1.784(4)
C4 C1 1.508(5)
C1 P1 1.788(5)
C35 C52 1.506(7)
C35 C53 1.529(7)
C35 C51 1.544(6)
C36 C54 1.514(7)
C36 C55 1.513(8)
C36 C56 1.535(9)
C37 C38 1.344(12)
C37 O3 1.575(9)
C39A O2 1.31(5)
C39A C40A 1.42(6)
C39B O2 1.48(2)
C39B C40B 1.49(2)
C41 O6 1.392(7)
C41 C42 1.419(10)
C43A O5 1.47(2)
C43A C44A 1.53(4)
C43B O5 1.35(2)
C43B C44B 1.44(4)
C61 C62 1.469(14)
C61 O8 1.483(15)
N4 Ru1 2.061(3)
N5 Ru1 2.063(3)
N3 Ru1 2.066(3)
N2 Ru1 2.050(3)
N6 Ru1 2.065(3)
N1 Ru1 2.055(3)
O1 P1 1.453(4)
O3 P1 1.571(4)
O2 P1 1.571(3)
O5 P2 1.561(4)
O4 P2 1.442(4)
O6 P2 1.541(3)
O8 C63 1.353(13)
C64 C63 1.364(16)
F1 P4 1.597(3)
F2 P4 1.594(3)
F3 P3 1.593(5)
F4 P3 1.575(5)
F5 P3 1.618(5)
F6 P3 1.565(4)
F7 P3 1.584(5)
F8 P4 1.590(4)
F9 P4 1.575(3)
F10 P4 1.555(4)
F11 P4 1.558(4)
F12 P3 1.571(5)

loop_
_platon_squeeze_void_nr
_platon_squeeze_void_average_x
_platon_squeeze_void_average_y
_platon_squeeze_void_average_z
_platon_squeeze_void_volume
_platon_squeeze_void_count_electrons
_platon_squeeze_void_content
1 0.244 0.829 0.068 19 1 ' '
2 0.744 0.329 0.068 19 1 ' '
3 0.296 0.323 0.108 15 2 ' '
4 0.796 0.823 0.108 15 2 ' '
5 0.000 0.096 0.250 341 66 'C4 H10 O'
6 0.500 0.596 0.250 341 66 'C4 H10 O'
7 0.204 0.823 0.392 15 2 ' '
8 0.704 0.323 0.392 15 2 ' '
9 0.256 0.329 0.432 19 1 ' '
10 0.756 0.829 0.432 19 1 ' '
11 0.244 0.171 0.568 19 1 ' '
12 0.744 0.671 0.568 19 1 ' '
13 0.296 0.677 0.608 15 2 ' '
14 0.796 0.177 0.608 15 2 ' '
15 0.000 0.904 0.750 341 66 'C4 H10 O'
16 0.500 0.404 0.750 341 66 'C4 H10 O'
17 0.204 0.177 0.892 15 2 ' '
18 0.704 0.677 0.892 15 2 ' '
19 0.256 0.671 0.932 19 1 ' '
20 0.756 0.171 0.932 19 1 ' '
